data_9012483
loop_
_publ_author_name
'Bosio, L.'

_publ_section_title
;
 Crystal structures of Ga(II) and Ga(III)
 Sample: at P = 2.8 GPa, T = 298 K
 Note: structure known as Ga(III) phase
;
_journal_name_full 'Journal of Chemical Physics'
_journal_page_first 1221
_journal_page_last 1223
_journal_paper_doi 10.1063/1.435841
_journal_volume 68
_journal_year 1978
_chemical_compound_source Synthetic
_chemical_formula_sum Ga
_chemical_name_common Gallium
_chemical_name_mineral Gallium
_space_group_IT_number 139
_symmetry_space_group_name_Hall '-I 4 2'
_symmetry_space_group_name_H-M 'I 4/m m m'
_cell_angle_alpha 90
_cell_angle_beta 90
_cell_angle_gamma 90
_cell_length_a 2.813
_cell_length_b 2.813
_cell_length_c 4.452
_cell_formula_units_Z 2
_cell_volume 35.229
_database_code_amcsd 0013006
_diffrn_ambient_pressure 2.8e+06
_diffrn_ambient_temperature 298
_exptl_crystal_density_diffrn 6.573
_cod_database_code 9012483

loop_
_space_group_symop_operation_xyz
x,y,z
1/2+x,1/2+y,1/2+z
-y,-x,z
1/2-y,1/2-x,1/2+z
y,x,-z
1/2+y,1/2+x,1/2-z
y,-x,-z
1/2+y,1/2-x,1/2-z
-y,x,z
1/2-y,1/2+x,1/2+z
x,-y,z
1/2+x,1/2-y,1/2+z
-x,y,-z
1/2-x,1/2+y,1/2-z
x,y,-z
1/2+x,1/2+y,1/2-z
-x,-y,z
1/2-x,1/2-y,1/2+z
y,x,z
1/2+y,1/2+x,1/2+z
-y,-x,-z
1/2-y,1/2-x,1/2-z
-y,x,-z
1/2-y,1/2+x,1/2-z
y,-x,z
1/2+y,1/2-x,1/2+z
-x,y,z
1/2-x,1/2+y,1/2+z
x,-y,-z
1/2+x,1/2-y,1/2-z
-x,-y,-z
1/2-x,1/2-y,1/2-z

loop_
_atom_site_label
_atom_site_fract_x
_atom_site_fract_y
_atom_site_fract_z
Ga 0.00000 0.00000 0.00000

loop_
_cod_related_entry_id
_cod_related_entry_database
_cod_related_entry_code
1 ChemSpider 4514603
2 AMCSD 0013006
